data_8102383
loop_
_publ_author_name
'Kai Shi'
'Hong-Jun Bai'
'Zeng-Lin Wang'

_publ_section_title
;
 Crystal structure of
 (3,5-pyrazoledicarboxylato)-bis(diethylenediamine)cobalt(II)
 hexahydrate, [Co(C5H2N2O4)(C2H8N2)2] &#x00B7; 6H2O
;
_journal_issue 2
_journal_name_full 'Zeitschrift f\"ur Kristallographie - New Crystal Structures'
_journal_page_first 191
_journal_volume 224
_journal_year 2009
_chemical_formula_sum 'C9 H28 Co N6 O10'
_chemical_formula_weight 439.30
_space_group_IT_number 14
_symmetry_cell_setting monoclinic
_symmetry_space_group_name_Hall '-P 2ybc'
_symmetry_space_group_name_H-M 'P 1 21/c 1'
_atom_sites_solution_hydrogens geom
_atom_sites_solution_primary direct
_atom_sites_solution_secondary difmap
_audit_creation_method SHELXL-97
_cell_angle_alpha 90.00
_cell_angle_beta 91.628(2)
_cell_angle_gamma 90.00
_cell_formula_units_Z 4
_cell_length_a 7.2589(8)
_cell_length_b 11.7832(12)
_cell_length_c 21.742(2)
_cell_measurement_reflns_used 4243
_cell_measurement_temperature 185(2)
_cell_measurement_theta_max 25.66
_cell_measurement_theta_min 2.55
_cell_volume 1858.9(3)
_computing_cell_refinement 'Bruker SMART'
_computing_data_collection 'Bruker SMART'
_computing_data_reduction 'Bruker SAINT'
_computing_molecular_graphics 'Bruker SHELXTL'
_computing_publication_material 'Bruker SHELXTL'
_computing_structure_refinement 'SHELXL-97 (Sheldrick, 1997)'
_computing_structure_solution 'SHELXS-97 (Sheldrick, 1990)'
_diffrn_ambient_temperature 185(2)
_diffrn_measured_fraction_theta_full 0.994
_diffrn_measured_fraction_theta_max 0.994
_diffrn_measurement_device_type 'CCD area detector'
_diffrn_measurement_method 'phi and omega scans'
_diffrn_radiation_monochromator graphite
_diffrn_radiation_source 'fine-focus sealed tube'
_diffrn_radiation_type MoK\a
_diffrn_radiation_wavelength 0.71073
_diffrn_reflns_av_R_equivalents 0.0246
_diffrn_reflns_av_sigmaI/netI 0.0294
_diffrn_reflns_limit_h_max 8
_diffrn_reflns_limit_h_min -8
_diffrn_reflns_limit_k_max 8
_diffrn_reflns_limit_k_min -14
_diffrn_reflns_limit_l_max 26
_diffrn_reflns_limit_l_min -26
_diffrn_reflns_number 9807
_diffrn_reflns_theta_full 25.71
_diffrn_reflns_theta_max 25.71
_diffrn_reflns_theta_min 1.87
_exptl_absorpt_coefficient_mu 0.984
_exptl_absorpt_correction_T_max 0.8910
_exptl_absorpt_correction_T_min 0.8498
_exptl_absorpt_correction_type multi-scan
_exptl_absorpt_process_details 'SADABS (Sheldrick, 1996)'
_exptl_crystal_density_diffrn 1.570
_exptl_crystal_density_method 'not measured'
_exptl_crystal_F_000 924
_exptl_crystal_size_max 0.17
_exptl_crystal_size_mid 0.12
_exptl_crystal_size_min 0.12
_refine_diff_density_max 0.742
_refine_diff_density_min -0.701
_refine_diff_density_rms 0.083
_refine_ls_extinction_method none
_refine_ls_goodness_of_fit_ref 1.159
_refine_ls_hydrogen_treatment mixed
_refine_ls_matrix_type full
_refine_ls_number_parameters 235
_refine_ls_number_reflns 3518
_refine_ls_number_restraints 0
_refine_ls_restrained_S_all 1.159
_refine_ls_R_factor_all 0.0524
_refine_ls_R_factor_gt 0.0467
_refine_ls_shift/su_max 0.000
_refine_ls_shift/su_mean 0.000
_refine_ls_structure_factor_coef Fsqd
_refine_ls_weighting_details 'calc w=1/[\s^2^(Fo^2^)+(0.0358P)^2^+5.1619P] where P=(Fo^2^+2Fc^2^)/3'
_refine_ls_weighting_scheme calc
_refine_ls_wR_factor_gt 0.1139
_refine_ls_wR_factor_ref 0.1167
_reflns_number_gt 3148
_reflns_number_total 3518
_reflns_threshold_expression >2sigma(I)
_cod_data_source_file 1267-2475.cff
_cod_data_source_block r492
_cod_depositor_comments
;
The following automatic conversions were performed:
'_symmetry_cell_setting' value 'Monoclinic' changed to 'monoclinic'
according to '/home/saulius/struct/CIF-dictionaries/cif_core.dic'
dictionary named 'cif_core.dic' version 2.4.1 from 2010-06-29.

Automatic conversion script
Id: cif_fix_enum 1555 2011-01-17 13:19:09Z saulius 
;
_cod_original_sg_symbol_H-M P2(1)/c
_cod_database_code 8102383

loop_
_symmetry_equiv_pos_as_xyz
'x, y, z'
'-x, y+1/2, -z+1/2'
'-x, -y, -z'
'x, -y-1/2, z-1/2'

loop_
_atom_site_label
_atom_site_type_symbol
_atom_site_fract_x
_atom_site_fract_y
_atom_site_fract_z
_atom_site_U_iso_or_equiv
_atom_site_adp_type
_atom_site_occupancy
_atom_site_symmetry_multiplicity
_atom_site_calc_flag
_atom_site_refinement_flags
_atom_site_disorder_assembly
_atom_site_disorder_group
Co1 Co 0.14516(6) 0.41762(4) 0.39186(2) 0.01537(14) Uani 1 1 d . . .
O1 O 0.2114(3) 0.4892(2) 0.47003(10) 0.0191(5) Uani 1 1 d . . .
O2 O 0.3412(3) 0.6446(2) 0.51007(11) 0.0241(6) Uani 1 1 d . . .
O3 O 0.4495(4) 0.7003(2) 0.20291(11) 0.0266(6) Uani 1 1 d . . .
O4 O 0.6184(4) 0.8063(2) 0.26805(12) 0.0279(6) Uani 1 1 d . . .
O1W O 0.4624(4) 0.9830(2) 0.32627(13) 0.0340(7) Uani 1 1 d . . .
H1A H 0.5229 0.9315 0.3012 0.041 Uiso 1 1 d . . .
H1B H 0.4996 1.0462 0.3144 0.041 Uiso 1 1 d . . .
O2W O 0.8851(4) 0.4409(2) 0.12876(13) 0.0354(7) Uani 1 1 d . . .
H2A H 0.8684 0.4304 0.0904 0.042 Uiso 1 1 d . . .
H2B H 0.7802 0.4637 0.1495 0.042 Uiso 1 1 d . . .
O3W O 0.0908(4) 0.6396(2) 0.16168(15) 0.0409(7) Uani 1 1 d . . .
H3C H 0.1887 0.6284 0.1861 0.049 Uiso 1 1 d . . .
H3D H 0.0481 0.5667 0.1592 0.049 Uiso 1 1 d . . .
O4W O 0.2389(5) 0.8805(3) 0.48722(14) 0.0483(8) Uani 1 1 d . . .
H4C H 0.2885 0.8113 0.4971 0.058 Uiso 1 1 d . . .
H4D H 0.2675 0.9267 0.5181 0.058 Uiso 1 1 d . . .
O5W O 0.9142(5) 0.7391(3) 0.3487(2) 0.0736(14) Uani 1 1 d . . .
H5C H 0.9910 0.7954 0.3509 0.088 Uiso 1 1 d . . .
H5D H 0.8042 0.7638 0.3325 0.088 Uiso 1 1 d . . .
O6W O 0.3531(9) 0.0454(3) 0.5639(2) 0.116(2) Uani 1 1 d . . .
N1 N 0.2798(4) 0.5394(2) 0.35844(12) 0.0173(6) Uani 1 1 d . . .
N2 N 0.3222(4) 0.5724(2) 0.30229(13) 0.0179(6) Uani 1 1 d . . .
H2 H 0.2901 0.5394 0.2673 0.022 Uiso 1 1 calc R . .
N3 N -0.0857(4) 0.5039(2) 0.38803(13) 0.0205(6) Uani 1 1 d . . .
H3A H -0.1423 0.5007 0.4253 0.025 Uiso 1 1 calc R . .
H3B H -0.0624 0.5787 0.3790 0.025 Uiso 1 1 calc R . .
N4 N 0.0749(4) 0.3589(3) 0.31135(12) 0.0192(6) Uani 1 1 d . . .
H4A H 0.1727 0.3640 0.2855 0.023 Uiso 1 1 calc R . .
H4B H 0.0417 0.2838 0.3144 0.023 Uiso 1 1 calc R . .
N5 N 0.3654(4) 0.3227(2) 0.39647(13) 0.0193(6) Uani 1 1 d . . .
H5A H 0.4121 0.3144 0.3578 0.023 Uiso 1 1 calc R . .
H5B H 0.4539 0.3568 0.4213 0.023 Uiso 1 1 calc R . .
N6 N 0.0271(4) 0.2950(3) 0.43651(13) 0.0214(6) Uani 1 1 d . . .
H6A H -0.0521 0.3246 0.4647 0.026 Uiso 1 1 calc R . .
H6B H -0.0397 0.2498 0.4095 0.026 Uiso 1 1 calc R . .
C1 C 0.3029(4) 0.5825(3) 0.46533(15) 0.0185(7) Uani 1 1 d . . .
C2 C 0.3508(5) 0.6110(3) 0.40162(15) 0.0187(7) Uani 1 1 d . . .
C3 C 0.4472(5) 0.6950(3) 0.37229(15) 0.0200(7) Uani 1 1 d . . .
H3 H 0.5129 0.7570 0.3903 0.024 Uiso 1 1 calc R . .
C4 C 0.4256(5) 0.6678(3) 0.30994(15) 0.0177(7) Uani 1 1 d . . .
C5 C 0.5025(5) 0.7286(3) 0.25660(16) 0.0199(7) Uani 1 1 d . . .
C6 C -0.2060(5) 0.4528(3) 0.33924(17) 0.0264(8) Uani 1 1 d . . .
H6C H -0.3045 0.5065 0.3263 0.032 Uiso 1 1 calc R . .
H6D H -0.2640 0.3824 0.3544 0.032 Uiso 1 1 calc R . .
C7 C -0.0835(5) 0.4267(3) 0.28617(17) 0.0270(8) Uani 1 1 d . . .
H7A H -0.1523 0.3828 0.2542 0.032 Uiso 1 1 calc R . .
H7B H -0.0390 0.4979 0.2675 0.032 Uiso 1 1 calc R . .
C8 C 0.3191(5) 0.2091(3) 0.42192(18) 0.0257(8) Uani 1 1 d . . .
H8A H 0.4297 0.1741 0.4417 0.031 Uiso 1 1 calc R . .
H8B H 0.2730 0.1583 0.3886 0.031 Uiso 1 1 calc R . .
C9 C 0.1726(5) 0.2271(3) 0.46852(17) 0.0264(8) Uani 1 1 d . . .
H9A H 0.1226 0.1535 0.4823 0.032 Uiso 1 1 calc R . .
H9B H 0.2234 0.2684 0.5048 0.032 Uiso 1 1 calc R . .

loop_
_atom_site_aniso_label
_atom_site_aniso_U_11
_atom_site_aniso_U_22
_atom_site_aniso_U_33
_atom_site_aniso_U_23
_atom_site_aniso_U_13
_atom_site_aniso_U_12
Co1 0.0161(2) 0.0156(2) 0.0145(2) 0.00048(18) 0.00359(16) -0.00114(18)
O1 0.0226(12) 0.0216(13) 0.0133(11) -0.0008(9) 0.0041(9) -0.0019(10)
O2 0.0273(13) 0.0272(14) 0.0179(12) -0.0054(11) 0.0021(10) -0.0013(11)
O3 0.0350(15) 0.0244(14) 0.0205(13) 0.0047(11) 0.0054(11) -0.0026(11)
O4 0.0303(14) 0.0225(14) 0.0315(14) 0.0009(11) 0.0107(11) -0.0059(11)
O1W 0.0448(17) 0.0228(14) 0.0349(15) 0.0032(12) 0.0112(13) -0.0014(13)
O2W 0.0363(16) 0.0344(16) 0.0352(15) -0.0019(13) -0.0025(12) 0.0025(13)
O3W 0.0378(16) 0.0269(15) 0.057(2) 0.0003(14) -0.0176(15) 0.0059(13)
O4W 0.071(2) 0.0371(18) 0.0359(17) 0.0010(14) -0.0077(16) 0.0030(17)
O5W 0.050(2) 0.042(2) 0.127(4) 0.041(2) -0.040(2) -0.0208(17)
O6W 0.217(6) 0.038(2) 0.088(3) 0.011(2) -0.100(4) -0.016(3)
N1 0.0190(14) 0.0175(14) 0.0157(13) 0.0011(11) 0.0035(11) -0.0021(11)
N2 0.0204(14) 0.0197(15) 0.0138(13) -0.0002(12) 0.0036(11) -0.0020(12)
N3 0.0203(14) 0.0181(15) 0.0234(15) 0.0030(12) 0.0047(12) 0.0008(12)
N4 0.0191(14) 0.0219(15) 0.0169(14) -0.0018(12) 0.0039(11) -0.0018(12)
N5 0.0177(14) 0.0219(15) 0.0182(14) -0.0024(12) 0.0021(11) -0.0005(12)
N6 0.0222(15) 0.0192(15) 0.0233(15) 0.0020(12) 0.0078(12) -0.0005(12)
C1 0.0165(15) 0.0232(18) 0.0159(16) -0.0012(14) 0.0017(13) 0.0013(14)
C2 0.0193(16) 0.0196(17) 0.0174(16) -0.0019(13) 0.0041(13) -0.0020(13)
C3 0.0218(17) 0.0191(17) 0.0193(17) -0.0035(14) 0.0042(14) -0.0019(14)
C4 0.0191(16) 0.0144(16) 0.0199(17) 0.0006(13) 0.0040(13) -0.0003(13)
C5 0.0215(16) 0.0153(17) 0.0233(18) 0.0021(14) 0.0071(14) 0.0047(14)
C6 0.0179(17) 0.029(2) 0.031(2) 0.0030(16) -0.0036(15) 0.0010(15)
C7 0.0280(19) 0.030(2) 0.0222(18) 0.0032(16) -0.0059(15) -0.0019(16)
C8 0.0251(19) 0.0198(18) 0.032(2) 0.0031(15) -0.0004(16) 0.0010(15)
C9 0.0297(19) 0.0220(19) 0.028(2) 0.0083(15) 0.0024(16) -0.0012(16)

loop_
_atom_type_symbol
_atom_type_description
_atom_type_scat_dispersion_real
_atom_type_scat_dispersion_imag
_atom_type_scat_source
C C 0.0033 0.0016 'International Tables Vol C Tables 4.2.6.8 and 6.1.1.4'
H H 0.0000 0.0000 'International Tables Vol C Tables 4.2.6.8 and 6.1.1.4'
N N 0.0061 0.0033 'International Tables Vol C Tables 4.2.6.8 and 6.1.1.4'
O O 0.0106 0.0060 'International Tables Vol C Tables 4.2.6.8 and 6.1.1.4'
Co Co 0.3494 0.9721 'International Tables Vol C Tables 4.2.6.8 and 6.1.1.4'

loop_
_geom_angle_atom_site_label_1
_geom_angle_atom_site_label_2
_geom_angle_atom_site_label_3
_geom_angle
_geom_angle_site_symmetry_1
_geom_angle_site_symmetry_3
_geom_angle_publ_flag
N1 Co1 N4 92.84(12) . . ?
N1 Co1 O1 83.65(11) . . ?
N4 Co1 O1 175.23(12) . . ?
N1 Co1 N5 91.33(12) . . ?
N4 Co1 N5 92.06(12) . . ?
O1 Co1 N5 91.25(11) . . ?
N1 Co1 N6 172.16(13) . . ?
N4 Co1 N6 94.41(13) . . ?
O1 Co1 N6 89.27(11) . . ?
N5 Co1 N6 85.44(12) . . ?
N1 Co1 N3 92.33(12) . . ?
N4 Co1 N3 86.79(12) . . ?
O1 Co1 N3 90.12(11) . . ?
N5 Co1 N3 176.22(12) . . ?
N6 Co1 N3 91.05(12) . . ?
C1 O1 Co1 114.5(2) . . ?
H1A O1W H1B 103.7 . . ?
H2A O2W H2B 114.9 . . ?
H3C O3W H3D 99.2 . . ?
H4C O4W H4D 106.7 . . ?
H5C O5W H5D 109.4 . . ?
N2 N1 C2 111.2(3) . . ?
N2 N1 Co1 135.4(2) . . ?
C2 N1 Co1 113.4(2) . . ?
N1 N2 C4 105.8(3) . . ?
N1 N2 H2 127.1 . . ?
C4 N2 H2 127.1 . . ?
C6 N3 Co1 107.8(2) . . ?
C6 N3 H3A 110.2 . . ?
Co1 N3 H3A 110.2 . . ?
C6 N3 H3B 110.2 . . ?
Co1 N3 H3B 110.2 . . ?
H3A N3 H3B 108.5 . . ?
C7 N4 Co1 108.7(2) . . ?
C7 N4 H4A 109.9 . . ?
Co1 N4 H4A 109.9 . . ?
C7 N4 H4B 109.9 . . ?
Co1 N4 H4B 109.9 . . ?
H4A N4 H4B 108.3 . . ?
C8 N5 Co1 109.9(2) . . ?
C8 N5 H5A 109.7 . . ?
Co1 N5 H5A 109.7 . . ?
C8 N5 H5B 109.7 . . ?
Co1 N5 H5B 109.7 . . ?
H5A N5 H5B 108.2 . . ?
C9 N6 Co1 108.4(2) . . ?
C9 N6 H6A 110.0 . . ?
Co1 N6 H6A 110.0 . . ?
C9 N6 H6B 110.0 . . ?
Co1 N6 H6B 110.0 . . ?
H6A N6 H6B 108.4 . . ?
O2 C1 O1 123.0(3) . . ?
O2 C1 C2 123.1(3) . . ?
O1 C1 C2 113.8(3) . . ?
N1 C2 C3 108.4(3) . . ?
N1 C2 C1 114.4(3) . . ?
C3 C2 C1 137.2(3) . . ?
C2 C3 C4 103.9(3) . . ?
C2 C3 H3 128.1 . . ?
C4 C3 H3 128.1 . . ?
N2 C4 C3 110.8(3) . . ?
N2 C4 C5 121.4(3) . . ?
C3 C4 C5 127.8(3) . . ?
O3 C5 O4 123.8(3) . . ?
O3 C5 C4 118.9(3) . . ?
O4 C5 C4 117.3(3) . . ?
N3 C6 C7 106.4(3) . . ?
N3 C6 H6C 110.5 . . ?
C7 C6 H6C 110.5 . . ?
N3 C6 H6D 110.5 . . ?
C7 C6 H6D 110.5 . . ?
H6C C6 H6D 108.6 . . ?
N4 C7 C6 107.1(3) . . ?
N4 C7 H7A 110.3 . . ?
C6 C7 H7A 110.3 . . ?
N4 C7 H7B 110.3 . . ?
C6 C7 H7B 110.3 . . ?
H7A C7 H7B 108.6 . . ?
N5 C8 C9 107.2(3) . . ?
N5 C8 H8A 110.3 . . ?
C9 C8 H8A 110.3 . . ?
N5 C8 H8B 110.3 . . ?
C9 C8 H8B 110.3 . . ?
H8A C8 H8B 108.5 . . ?
N6 C9 C8 105.5(3) . . ?
N6 C9 H9A 110.6 . . ?
C8 C9 H9A 110.6 . . ?
N6 C9 H9B 110.6 . . ?
C8 C9 H9B 110.6 . . ?
H9A C9 H9B 108.8 . . ?

loop_
_geom_bond_atom_site_label_1
_geom_bond_atom_site_label_2
_geom_bond_distance
_geom_bond_site_symmetry_2
_geom_bond_publ_flag
Co1 N1 1.893(3) . ?
Co1 N4 1.937(3) . ?
Co1 O1 1.945(2) . ?
Co1 N5 1.951(3) . ?
Co1 N6 1.952(3) . ?
Co1 N3 1.960(3) . ?
O1 C1 1.290(4) . ?
O2 C1 1.243(4) . ?
O3 C5 1.263(4) . ?
O4 C5 1.264(4) . ?
O1W H1A 0.9333 . ?
O1W H1B 0.8360 . ?
O2W H2A 0.8483 . ?
O2W H2B 0.9353 . ?
O3W H3C 0.8851 . ?
O3W H3D 0.9141 . ?
O4W H4C 0.9145 . ?
O4W H4D 0.8845 . ?
O5W H5C 0.8673 . ?
O5W H5D 0.9111 . ?
N1 N2 1.326(4) . ?
N1 C2 1.353(4) . ?
N2 C4 1.359(4) . ?
N2 H2 0.8800 . ?
N3 C6 1.483(5) . ?
N3 H3A 0.9200 . ?
N3 H3B 0.9200 . ?
N4 C7 1.491(5) . ?
N4 H4A 0.9200 . ?
N4 H4B 0.9200 . ?
N5 C8 1.490(5) . ?
N5 H5A 0.9200 . ?
N5 H5B 0.9200 . ?
N6 C9 1.483(5) . ?
N6 H6A 0.9200 . ?
N6 H6B 0.9200 . ?
C1 C2 1.476(5) . ?
C2 C3 1.379(5) . ?
C3 C4 1.398(5) . ?
C3 H3 0.9500 . ?
C4 C5 1.485(5) . ?
C6 C7 1.508(5) . ?
C6 H6C 0.9900 . ?
C6 H6D 0.9900 . ?
C7 H7A 0.9900 . ?
C7 H7B 0.9900 . ?
C8 C9 1.504(5) . ?
C8 H8A 0.9900 . ?
C8 H8B 0.9900 . ?
C9 H9A 0.9900 . ?
C9 H9B 0.9900 . ?

loop_
_geom_hbond_atom_site_label_D
_geom_hbond_atom_site_label_H
_geom_hbond_atom_site_label_A
_geom_hbond_distance_DH
_geom_hbond_distance_HA
_geom_hbond_distance_DA
_geom_hbond_angle_DHA
_geom_hbond_site_symmetry_A
O1W H1A O4 0.93 1.79 2.701(4) 164.7 .
O1W H1B O3 0.84 1.89 2.719(4) 169.5 2_655
O2W H2A O4W 0.85 1.93 2.747(4) 161.2 2_645
O2W H2B O1W 0.94 1.87 2.776(4) 163.5 2_645
O3W H3C O3 0.89 2.10 2.822(4) 138.6 .
O3W H3D O2W 0.91 2.00 2.857(4) 156.0 1_455
O4W H4C O2 0.91 2.02 2.916(4) 166.4 .
O4W H4D O6W 0.88 1.82 2.676(5) 163.6 1_565
O5W H5C O2W 0.87 1.98 2.825(4) 164.2 2_755
O5W H5D O4 0.91 1.98 2.845(4) 157.7 .
